data_1546580
loop_
_publ_author_name
'Gunawardana, C. A.'
'Desper, J.'
'Sinha, A. S.'
'&#x00D0;akovi\'c, M.'
'Aaker\"oy, C. B.'

_publ_section_title
;
 Competition and selectivity in supramolecular synthesis: structural
 landscape around 1-(pyridylmethyl)-2,2&#x2032;-biimidazoles
;
_journal_name_full 'Faraday Discuss.'
_journal_paper_doi 10.1039/C7FD00080D
_journal_year 2017
_chemical_formula_moiety
;
(C12 H11 N5) (C4 H6 O4)
;
_chemical_formula_sum 'C16 H17 N5 O4'
_chemical_formula_weight 343.34
_chemical_name_systematic
;
CG-P2-A3-HBD1 N-(4-pyridylmethyl)-2,2-biimidazole, HOOC-(CH2)2-COOH
;
_space_group_crystal_system triclinic
_space_group_IT_number 2
_space_group_name_Hall '-P 1'
_space_group_name_H-M_alt 'P -1'
_symmetry_space_group_name_Hall '-P 1'
_symmetry_space_group_name_H-M 'P -1'
_atom_sites_solution_hydrogens mixed
_audit_creation_method SHELXL-2013
_audit_update_record
;
2017-02-17 deposited with the CCDC.
2017-04-04 downloaded from the CCDC.
;
_cell_angle_alpha 97.881(6)
_cell_angle_beta 91.543(6)
_cell_angle_gamma 90.181(6)
_cell_formula_units_Z 2
_cell_length_a 4.8081(7)
_cell_length_b 11.0210(17)
_cell_length_c 14.819(2)
_cell_measurement_reflns_used 5784
_cell_measurement_temperature 120(2)
_cell_measurement_theta_max 30.35
_cell_measurement_theta_min 2.47
_cell_volume 777.5(2)
_computing_cell_refinement 'Bruker SAINT'
_computing_data_collection 'Bruker APEX2'
_computing_data_reduction 'Bruker SAINT'
_computing_molecular_graphics 'Bruker SHELXTL'
_computing_publication_material 'Bruker SHELXTL'
_computing_structure_refinement 'SHELXL-2013 (Sheldrick, 2013)'
_computing_structure_solution 'SHELXS-97 (Sheldrick 2008)'
_diffrn_ambient_temperature 120(2)
_diffrn_measured_fraction_theta_full 0.985
_diffrn_measured_fraction_theta_max 0.972
_diffrn_measurement_device_type 'Bruker APEX-II CCD'
_diffrn_measurement_method '\f and \w scans'
_diffrn_radiation_type MoK\a
_diffrn_radiation_wavelength 0.71073
_diffrn_reflns_av_R_equivalents 0.0441
_diffrn_reflns_av_unetI/netI 0.0414
_diffrn_reflns_Laue_measured_fraction_full 0.985
_diffrn_reflns_Laue_measured_fraction_max 0.972
_diffrn_reflns_limit_h_max 6
_diffrn_reflns_limit_h_min -6
_diffrn_reflns_limit_k_max 15
_diffrn_reflns_limit_k_min -15
_diffrn_reflns_limit_l_max 21
_diffrn_reflns_limit_l_min -19
_diffrn_reflns_number 17051
_diffrn_reflns_point_group_measured_fraction_full 0.985
_diffrn_reflns_point_group_measured_fraction_max 0.972
_diffrn_reflns_theta_full 30.000
_diffrn_reflns_theta_max 30.567
_diffrn_reflns_theta_min 1.865
_exptl_absorpt_coefficient_mu 0.109
_exptl_absorpt_correction_T_max 0.991
_exptl_absorpt_correction_T_min 0.771
_exptl_absorpt_correction_type multi-scan
_exptl_absorpt_process_details SADABS
_exptl_crystal_colour red
_exptl_crystal_density_diffrn 1.467
_exptl_crystal_description plate
_exptl_crystal_F_000 360
_exptl_crystal_size_max 0.400
_exptl_crystal_size_mid 0.340
_exptl_crystal_size_min 0.080
_refine_diff_density_max 0.402
_refine_diff_density_min -0.378
_refine_diff_density_rms 0.069
_refine_ls_extinction_method none
_refine_ls_goodness_of_fit_ref 1.066
_refine_ls_hydrogen_treatment mixed
_refine_ls_matrix_type full
_refine_ls_number_parameters 235
_refine_ls_number_reflns 4630
_refine_ls_number_restraints 0
_refine_ls_restrained_S_all 1.066
_refine_ls_R_factor_all 0.0714
_refine_ls_R_factor_gt 0.0519
_refine_ls_shift/su_max 0.000
_refine_ls_shift/su_mean 0.000
_refine_ls_structure_factor_coef Fsqd
_refine_ls_weighting_details 'w=1/[\s^2^(Fo^2^)+(0.0900P)^2^+0.1000P] where P=(Fo^2^+2Fc^2^)/3'
_refine_ls_weighting_scheme calc
_refine_ls_wR_factor_gt 0.1419
_refine_ls_wR_factor_ref 0.1585
_reflns_Friedel_coverage 0.000
_reflns_number_gt 3399
_reflns_number_total 4630
_reflns_threshold_expression 'I > 2\s(I)'
_cod_data_source_file c7fd00080d2.cif
_cod_data_source_block A3BD2
_cod_database_code 1546580
_shelx_space_group_comment
;
The symmetry employed for this shelxl refinement is uniquely defined
by the following loop, which should always be used as a source of
symmetry information in preference to the above space-group names.
They are only intended as comments.
;
_shelx_estimated_absorpt_t_min 0.958
_shelx_estimated_absorpt_t_max 0.991
_shelxl_version_number 2013-4

loop_
_space_group_symop_operation_xyz
'x, y, z'
'-x, -y, -z'

loop_
_atom_site_label
_atom_site_type_symbol
_atom_site_fract_x
_atom_site_fract_y
_atom_site_fract_z
_atom_site_U_iso_or_equiv
_atom_site_adp_type
_atom_site_occupancy
_atom_site_site_symmetry_order
_atom_site_calc_flag
_atom_site_refinement_flags_posn
_atom_site_refinement_flags_adp
N11 N 0.4700(2) 0.09565(10) 0.71934(8) 0.0238(3) Uani 1 1 d . .
C12 C 0.4284(3) 0.16503(12) 0.65125(9) 0.0231(3) Uani 1 1 d . .
N13 N 0.5916(3) 0.12862(10) 0.58231(8) 0.0251(3) Uani 1 1 d . .
C14 C 0.7448(3) 0.03344(12) 0.60789(10) 0.0263(3) Uani 1 1 d . .
H14 H 0.8811 -0.0108 0.5718 0.032 Uiso 1 1 calc R U
C15 C 0.6734(3) 0.01187(12) 0.69199(10) 0.0258(3) Uani 1 1 d . .
H15 H 0.7483 -0.0487 0.7254 0.031 Uiso 1 1 calc R U
N21 N 0.1719(3) 0.31951(11) 0.57849(9) 0.0270(3) Uani 1 1 d . .
H21 H 0.256(4) 0.3052(16) 0.5241(13) 0.032 Uiso 1 1 d . U
C22 C 0.2295(3) 0.26350(12) 0.65269(10) 0.0242(3) Uani 1 1 d . .
N23 N 0.0793(3) 0.30833(11) 0.72308(8) 0.0280(3) Uani 1 1 d . .
C24 C -0.0827(3) 0.39608(13) 0.69145(11) 0.0297(3) Uani 1 1 d . .
H24 H -0.2142 0.4447 0.7266 0.036 Uiso 1 1 calc R U
C25 C -0.0298(3) 0.40414(13) 0.60294(11) 0.0289(3) Uani 1 1 d . .
H25 H -0.1153 0.4576 0.5656 0.035 Uiso 1 1 calc R U
N31 N 0.9058(3) 0.28626(11) 1.01270(8) 0.0283(3) Uani 1 1 d . .
C32 C 0.8655(3) 0.16529(14) 1.00297(10) 0.0302(3) Uani 1 1 d . .
H32 H 0.9667 0.1191 1.0423 0.036 Uiso 1 1 calc R U
C33 C 0.6837(3) 0.10390(13) 0.93847(10) 0.0289(3) Uani 1 1 d . .
H33 H 0.6628 0.0175 0.9333 0.035 Uiso 1 1 calc R U
C34 C 0.5328(3) 0.17012(13) 0.88157(9) 0.0247(3) Uani 1 1 d . .
C35 C 0.5700(3) 0.29626(14) 0.89219(10) 0.0311(3) Uani 1 1 d . .
H35 H 0.4678 0.3449 0.8549 0.037 Uiso 1 1 calc R U
C36 C 0.7575(3) 0.34951(14) 0.95775(11) 0.0319(3) Uani 1 1 d . .
H36 H 0.7829 0.4358 0.9643 0.038 Uiso 1 1 calc R U
C37 C 0.3399(3) 0.10534(13) 0.80839(10) 0.0269(3) Uani 1 1 d . .
H37 H 0.2957 0.0224 0.8227 0.032 Uiso 1 1 calc R U
H37B H 0.1638 0.1513 0.8065 0.032 Uiso 1 1 calc R U
C41 C 0.6428(3) 0.25759(12) 0.38215(9) 0.0238(3) Uani 1 1 d . .
O41 O 0.7681(2) 0.17970(9) 0.42823(7) 0.0291(2) Uani 1 1 d . .
H41 H 0.677(4) 0.1677(16) 0.4888(13) 0.035 Uiso 1 1 d . U
O42 O 0.4317(2) 0.31247(10) 0.40639(7) 0.0311(3) Uani 1 1 d . .
C42 C 0.7921(3) 0.27508(13) 0.29713(10) 0.0258(3) Uani 1 1 d . .
H42A H 0.8137 0.1941 0.2599 0.031 Uiso 1 1 calc R U
H42B H 0.9809 0.3077 0.3146 0.031 Uiso 1 1 calc R U
C43 C 0.6493(3) 0.36007(13) 0.23903(10) 0.0256(3) Uani 1 1 d . .
H43A H 0.5679 0.4288 0.2797 0.031 Uiso 1 1 calc R U
H43B H 0.7912 0.3949 0.2025 0.031 Uiso 1 1 calc R U
C44 C 0.4232(3) 0.30113(12) 0.17530(9) 0.0231(3) Uani 1 1 d . .
O44 O 0.2946(2) 0.38189(9) 0.13108(7) 0.0285(2) Uani 1 1 d . .
H44 H 0.157(4) 0.3426(17) 0.0883(13) 0.034 Uiso 1 1 d . U
O45 O 0.3673(2) 0.19275(9) 0.16447(7) 0.0303(2) Uani 1 1 d . .

loop_
_atom_site_aniso_label
_atom_site_aniso_U_11
_atom_site_aniso_U_22
_atom_site_aniso_U_33
_atom_site_aniso_U_23
_atom_site_aniso_U_13
_atom_site_aniso_U_12
N11 0.0228(6) 0.0255(5) 0.0230(6) 0.0036(4) -0.0013(5) 0.0013(4)
C12 0.0225(7) 0.0225(6) 0.0239(6) 0.0029(5) -0.0036(5) -0.0001(5)
N13 0.0251(6) 0.0252(5) 0.0251(6) 0.0039(4) -0.0009(5) 0.0027(4)
C14 0.0244(7) 0.0247(6) 0.0297(7) 0.0029(5) -0.0013(6) 0.0053(5)
C15 0.0258(7) 0.0229(6) 0.0290(7) 0.0048(5) -0.0031(6) 0.0036(5)
N21 0.0240(6) 0.0297(6) 0.0277(6) 0.0058(5) 0.0007(5) 0.0052(5)
C22 0.0220(7) 0.0250(6) 0.0252(7) 0.0030(5) -0.0028(5) 0.0000(5)
N23 0.0255(6) 0.0308(6) 0.0271(6) 0.0018(5) 0.0000(5) 0.0057(5)
C24 0.0258(7) 0.0277(7) 0.0346(8) 0.0012(5) -0.0016(6) 0.0063(5)
C25 0.0236(7) 0.0276(7) 0.0358(8) 0.0060(6) -0.0013(6) 0.0058(5)
N31 0.0261(6) 0.0323(6) 0.0261(6) 0.0031(5) -0.0021(5) 0.0022(5)
C32 0.0296(8) 0.0326(7) 0.0288(7) 0.0062(6) -0.0028(6) 0.0067(6)
C33 0.0313(8) 0.0267(7) 0.0290(7) 0.0053(5) -0.0016(6) 0.0027(6)
C34 0.0228(7) 0.0297(7) 0.0218(6) 0.0042(5) 0.0013(5) 0.0011(5)
C35 0.0341(8) 0.0304(7) 0.0294(7) 0.0080(6) -0.0085(6) 0.0000(6)
C36 0.0355(8) 0.0286(7) 0.0317(8) 0.0064(6) -0.0066(6) -0.0004(6)
C37 0.0254(7) 0.0310(7) 0.0246(7) 0.0054(5) 0.0000(5) -0.0020(5)
C41 0.0203(6) 0.0259(6) 0.0245(6) 0.0016(5) -0.0038(5) 0.0012(5)
O41 0.0255(5) 0.0346(5) 0.0285(5) 0.0089(4) -0.0004(4) 0.0077(4)
O42 0.0251(5) 0.0385(6) 0.0311(6) 0.0090(4) 0.0038(4) 0.0106(4)
C42 0.0205(7) 0.0321(7) 0.0249(7) 0.0043(5) -0.0005(5) 0.0045(5)
C43 0.0233(7) 0.0278(7) 0.0258(7) 0.0045(5) -0.0022(5) -0.0005(5)
C44 0.0219(6) 0.0268(6) 0.0210(6) 0.0039(5) 0.0023(5) 0.0037(5)
O44 0.0292(6) 0.0271(5) 0.0291(5) 0.0054(4) -0.0078(4) 0.0029(4)
O45 0.0330(6) 0.0272(5) 0.0306(5) 0.0050(4) -0.0040(4) -0.0011(4)

loop_
_atom_type_symbol
_atom_type_description
_atom_type_scat_dispersion_real
_atom_type_scat_dispersion_imag
_atom_type_scat_source
C C 0.0033 0.0016 'International Tables Vol C Tables 4.2.6.8 and 6.1.1.4'
H H 0.0000 0.0000 'International Tables Vol C Tables 4.2.6.8 and 6.1.1.4'
N N 0.0061 0.0033 'International Tables Vol C Tables 4.2.6.8 and 6.1.1.4'
O O 0.0106 0.0060 'International Tables Vol C Tables 4.2.6.8 and 6.1.1.4'

loop_
_geom_angle_atom_site_label_1
_geom_angle_atom_site_label_2
_geom_angle_atom_site_label_3
_geom_angle
C12 N11 C15 107.31(12)
C12 N11 C37 129.12(12)
C15 N11 C37 123.53(12)
N13 C12 N11 110.59(12)
N13 C12 C22 124.50(13)
N11 C12 C22 124.91(13)
C12 N13 C14 106.01(12)
C15 C14 N13 110.10(13)
C15 C14 H14 125.0
N13 C14 H14 125.0
C14 C15 N11 106.00(12)
C14 C15 H15 127.0
N11 C15 H15 127.0
C22 N21 C25 106.68(13)
C22 N21 H21 126.3(12)
C25 N21 H21 127.0(12)
N23 C22 N21 111.82(13)
N23 C22 C12 125.88(13)
N21 C22 C12 122.29(13)
C22 N23 C24 104.73(13)
C25 C24 N23 110.74(13)
C25 C24 H24 124.6
N23 C24 H24 124.6
C24 C25 N21 106.02(13)
C24 C25 H25 127.0
N21 C25 H25 127.0
C32 N31 C36 117.34(13)
N31 C32 C33 123.18(13)
N31 C32 H32 118.4
C33 C32 H32 118.4
C34 C33 C32 119.00(13)
C34 C33 H33 120.5
C32 C33 H33 120.5
C33 C34 C35 118.23(13)
C33 C34 C37 120.27(12)
C35 C34 C37 121.48(13)
C36 C35 C34 118.76(13)
C36 C35 H35 120.6
C34 C35 H35 120.6
N31 C36 C35 123.48(14)
N31 C36 H36 118.3
C35 C36 H36 118.3
N11 C37 C34 110.33(12)
N11 C37 H37 109.6
C34 C37 H37 109.6
N11 C37 H37B 109.6
C34 C37 H37B 109.6
H37 C37 H37B 108.1
O42 C41 O41 123.96(13)
O42 C41 C42 123.53(13)
O41 C41 C42 112.49(12)
C41 O41 H41 115.1(10)
C41 C42 C43 114.71(12)
C41 C42 H42A 108.6
C43 C42 H42A 108.6
C41 C42 H42B 108.6
C43 C42 H42B 108.6
H42A C42 H42B 107.6
C44 C43 C42 114.81(11)
C44 C43 H43A 108.6
C42 C43 H43A 108.6
C44 C43 H43B 108.6
C42 C43 H43B 108.6
H43A C43 H43B 107.5
O45 C44 O44 123.69(13)
O45 C44 C43 124.55(12)
O44 C44 C43 111.75(11)
C44 O44 H44 111.0(11)

loop_
_geom_bond_atom_site_label_1
_geom_bond_atom_site_label_2
_geom_bond_distance
N11 C12 1.3581(17)
N11 C15 1.3775(19)
N11 C37 1.4663(18)
C12 N13 1.3240(19)
C12 C22 1.4472(19)
N13 C14 1.3732(18)
C14 C15 1.353(2)
C14 H14 0.9500
C15 H15 0.9500
N21 C22 1.3555(18)
N21 C25 1.3687(19)
N21 H21 0.91(2)
C22 N23 1.3249(19)
N23 C24 1.3676(19)
C24 C25 1.357(2)
C24 H24 0.9500
C25 H25 0.9500
N31 C32 1.3341(19)
N31 C36 1.3359(19)
C32 C33 1.382(2)
C32 H32 0.9500
C33 C34 1.3818(19)
C33 H33 0.9500
C34 C35 1.388(2)
C34 C37 1.508(2)
C35 C36 1.377(2)
C35 H35 0.9500
C36 H36 0.9500
C37 H37 0.9900
C37 H37B 0.9900
C41 O42 1.2200(17)
C41 O41 1.3069(17)
C41 C42 1.502(2)
O41 H41 1.034(19)
C42 C43 1.5111(19)
C42 H42A 0.9900
C42 H42B 0.9900
C43 C44 1.506(2)
C43 H43A 0.9900
C43 H43B 0.9900
C44 O45 1.2116(17)
C44 O44 1.3214(16)
O44 H44 0.96(2)

loop_
_geom_hbond_atom_site_label_D
_geom_hbond_atom_site_label_H
_geom_hbond_atom_site_label_A
_geom_hbond_distance_DH
_geom_hbond_distance_HA
_geom_hbond_distance_DA
_geom_hbond_angle_DHA
_geom_hbond_site_symmetry_A
N21 H21 O42 0.91(2) 1.97(2) 2.8616(17) 167.7(16) .
O41 H41 N13 1.034(19) 1.57(2) 2.5893(16) 167.4(17) .
O44 H44 N31 0.96(2) 1.68(2) 2.6431(17) 175.0(17) 1_454

loop_
_geom_torsion_atom_site_label_1
_geom_torsion_atom_site_label_2
_geom_torsion_atom_site_label_3
_geom_torsion_atom_site_label_4
_geom_torsion
C15 N11 C12 N13 0.76(16)
C37 N11 C12 N13 178.52(13)
C15 N11 C12 C22 179.55(13)
C37 N11 C12 C22 -2.7(2)
N11 C12 N13 C14 -0.67(16)
C22 C12 N13 C14 -179.46(13)
C12 N13 C14 C15 0.33(16)
N13 C14 C15 N11 0.13(16)
C12 N11 C15 C14 -0.53(15)
C37 N11 C15 C14 -178.44(12)
C25 N21 C22 N23 -0.75(17)
C25 N21 C22 C12 177.96(13)
N13 C12 C22 N23 -174.38(13)
N11 C12 C22 N23 7.0(2)
N13 C12 C22 N21 7.1(2)
N11 C12 C22 N21 -171.53(13)
N21 C22 N23 C24 0.56(16)
C12 C22 N23 C24 -178.10(13)
C22 N23 C24 C25 -0.16(17)
N23 C24 C25 N21 -0.29(17)
C22 N21 C25 C24 0.61(16)
C36 N31 C32 C33 1.2(2)
N31 C32 C33 C34 -0.8(2)
C32 C33 C34 C35 -0.3(2)
C32 C33 C34 C37 177.94(14)
C33 C34 C35 C36 0.9(2)
C37 C34 C35 C36 -177.32(14)
C32 N31 C36 C35 -0.5(2)
C34 C35 C36 N31 -0.5(3)
C12 N11 C37 C34 -100.45(16)
C15 N11 C37 C34 76.98(16)
C33 C34 C37 N11 -101.69(15)
C35 C34 C37 N11 76.51(17)
O42 C41 C42 C43 -4.3(2)
O41 C41 C42 C43 177.43(12)
C41 C42 C43 C44 -83.33(15)
C42 C43 C44 O45 -5.2(2)
C42 C43 C44 O44 175.75(11)
